data_4107123
loop_
_publ_author_name
'Marc-Etienne Moret'
'Jonas C. Peters'

_publ_section_title
;
 N2 Functionalization at Iron Metallaboratranes
;
_journal_name_full 'Journal of the American Chemical Society'
_journal_page_first 18118
_journal_page_last 18121
_journal_paper_doi 10.1021/ja208675p
_journal_volume 133
_journal_year 2011
_chemical_formula_sum 'C41.5 H68 B Fe N2 P3 Si'
_chemical_formula_weight 782.64
_chemical_name_systematic
; 
 ? 
;
_space_group_IT_number 2
_symmetry_cell_setting triclinic
_symmetry_space_group_name_Hall '-P 1'
_symmetry_space_group_name_H-M 'P -1'
_atom_sites_solution_hydrogens geom
_atom_sites_solution_primary direct
_atom_sites_solution_secondary difmap
_audit_creation_method SHELXL-97
_cell_angle_alpha 78.098(2)
_cell_angle_beta 78.462(2)
_cell_angle_gamma 62.107(2)
_cell_formula_units_Z 2
_cell_length_a 10.7723(5)
_cell_length_b 11.3518(5)
_cell_length_c 20.4380(9)
_cell_measurement_reflns_used 9649
_cell_measurement_temperature 100(2)
_cell_measurement_theta_max 38.06
_cell_measurement_theta_min 2.17
_cell_volume 2145.87(17)
_computing_cell_refinement 'SAINT-Plus v7.66A (Bruker-AXS, ????)'
_computing_data_collection 'APEX2 v2009.7-0 (Bruker-AXS, 2009)'
_computing_data_reduction 'SAINT-Plus v7.66A (Bruker-AXS, ????)'
_computing_molecular_graphics 'Bruker SHELXTL'
_computing_publication_material 'Bruker SHELXTL'
_computing_structure_refinement 'SHELXL-97 (Sheldrick, 2008)'
_computing_structure_solution 'SHELXS-97 (Sheldrick, 2008)'
_diffrn_ambient_temperature 100(2)
_diffrn_detector_area_resol_mean 8.3
_diffrn_measured_fraction_theta_full 1.000
_diffrn_measured_fraction_theta_max 1.000
_diffrn_measurement_device_type 'Bruker KAPPA APEX II'
_diffrn_measurement_method 'omega and phi scans'
_diffrn_radiation_monochromator graphite
_diffrn_radiation_source 'fine-focus sealed tube'
_diffrn_radiation_type MoK\a
_diffrn_radiation_wavelength 0.71073
_diffrn_reflns_av_R_equivalents 0.0455
_diffrn_reflns_av_sigmaI/netI 0.0267
_diffrn_reflns_limit_h_max 17
_diffrn_reflns_limit_h_min -17
_diffrn_reflns_limit_k_max 18
_diffrn_reflns_limit_k_min -18
_diffrn_reflns_limit_l_max 34
_diffrn_reflns_limit_l_min -34
_diffrn_reflns_number 164557
_diffrn_reflns_theta_full 36.32
_diffrn_reflns_theta_max 36.32
_diffrn_reflns_theta_min 2.05
_exptl_absorpt_coefficient_mu 0.522
_exptl_absorpt_correction_T_max 0.8720
_exptl_absorpt_correction_T_min 0.8426
_exptl_absorpt_correction_type multi-scan
_exptl_absorpt_process_details 'SADABS v2008/1 (Bruker-AXS, 2008)'
_exptl_crystal_colour brown
_exptl_crystal_density_diffrn 1.211
_exptl_crystal_description block
_exptl_crystal_F_000 842
_exptl_crystal_size_max 0.34
_exptl_crystal_size_mid 0.27
_exptl_crystal_size_min 0.27
_refine_diff_density_max 0.975
_refine_diff_density_min -0.960
_refine_diff_density_rms 0.070
_refine_ls_extinction_method none
_refine_ls_goodness_of_fit_ref 1.035
_refine_ls_hydrogen_treatment constr
_refine_ls_matrix_type full
_refine_ls_number_parameters 561
_refine_ls_number_reflns 20777
_refine_ls_number_restraints 134
_refine_ls_restrained_S_all 1.039
_refine_ls_R_factor_all 0.0487
_refine_ls_R_factor_gt 0.0350
_refine_ls_shift/su_max 0.002
_refine_ls_shift/su_mean 0.000
_refine_ls_structure_factor_coef Fsqd
_refine_ls_weighting_details 'calc w=1/[\s^2^(Fo^2^)+(0.0614P)^2^+0.3635P] where P=(Fo^2^+2Fc^2^)/3'
_refine_ls_weighting_scheme calc
_refine_ls_wR_factor_gt 0.0989
_refine_ls_wR_factor_ref 0.1065
_reflns_number_gt 16580
_reflns_number_total 20777
_reflns_threshold_expression >2sigma(I)
_cod_data_source_file ja208675p_si_002_2.cif
_cod_data_source_block mem122_cut
_cod_depositor_comments
;
The following automatic conversions were performed:

'_refine_ls_hydrogen_treatment' value 'Constr' changed to 'constr'
according to the built-in table from CIF Core dictionary named
'cif_core.dic' version 2.4.1 from 2010-06-29.

Automatic conversion script
Id: cif_fix_values 1715 2011-07-08 13:25:40Z adriana 
;
_cod_original_formula_sum 'C41.50 H68 B Fe N2 P3 Si'
_cod_database_code 4107123

loop_
_symmetry_equiv_pos_as_xyz
'x, y, z'
'-x, -y, -z'

loop_
_atom_site_label
_atom_site_type_symbol
_atom_site_fract_x
_atom_site_fract_y
_atom_site_fract_z
_atom_site_U_iso_or_equiv
_atom_site_adp_type
_atom_site_occupancy
_atom_site_symmetry_multiplicity
_atom_site_calc_flag
_atom_site_refinement_flags
_atom_site_disorder_assembly
_atom_site_disorder_group
Fe Fe 0.225694(13) 0.731438(13) 0.248436(6) 0.01403(3) Uani 1 1 d . A .
P3 P 0.00531(2) 0.74131(2) 0.275917(12) 0.01491(4) Uani 1 1 d . . .
P1 P 0.23363(2) 0.91492(2) 0.279613(12) 0.01528(4) Uani 1 1 d D . .
C19A C 0.3430(4) 0.9718(3) 0.21186(15) 0.0200(5) Uani 0.627(4) 1 d PDU A 1
H19A H 0.2949 0.9985 0.1704 0.024 Uiso 0.627(4) 1 calc PR A 1
C21A C 0.3619(2) 1.0932(2) 0.22057(10) 0.0301(4) Uani 0.627(4) 1 d PDU A 1
H21A H 0.4345 1.0642 0.2504 0.045 Uiso 0.627(4) 1 calc PR A 1
H21B H 0.2721 1.1605 0.2403 0.045 Uiso 0.627(4) 1 calc PR A 1
H21C H 0.3911 1.1326 0.1766 0.045 Uiso 0.627(4) 1 calc PR A 1
C20A C 0.4879(2) 0.8556(3) 0.19654(14) 0.0281(4) Uani 0.627(4) 1 d PDU A 1
H20A H 0.5447 0.8880 0.1609 0.042 Uiso 0.627(4) 1 calc PR A 1
H20B H 0.4764 0.7850 0.1816 0.042 Uiso 0.627(4) 1 calc PR A 1
H20C H 0.5358 0.8192 0.2373 0.042 Uiso 0.627(4) 1 calc PR A 1
C19B C 0.3503(6) 0.9926(5) 0.2237(2) 0.0179(7) Uani 0.373(4) 1 d PDU A 2
H19B H 0.3480 1.0638 0.2464 0.022 Uiso 0.373(4) 1 calc PR A 2
C21B C 0.5026(4) 0.8820(4) 0.2147(2) 0.0313(8) Uani 0.373(4) 1 d PDU A 2
H21D H 0.5065 0.8151 0.1897 0.047 Uiso 0.373(4) 1 calc PR A 2
H21E H 0.5341 0.8385 0.2590 0.047 Uiso 0.373(4) 1 calc PR A 2
H21F H 0.5646 0.9216 0.1896 0.047 Uiso 0.373(4) 1 calc PR A 2
C20B C 0.3048(4) 1.0537(4) 0.15301(16) 0.0342(8) Uani 0.373(4) 1 d PDU A 2
H20D H 0.3827 1.0646 0.1228 0.051 Uiso 0.373(4) 1 calc PR A 2
H20E H 0.2223 1.1415 0.1554 0.051 Uiso 0.373(4) 1 calc PR A 2
H20F H 0.2803 0.9938 0.1357 0.051 Uiso 0.373(4) 1 calc PR A 2
P2 P 0.37815(3) 0.51113(3) 0.274315(12) 0.01886(5) Uani 1 1 d . . .
N1 N 0.25172(9) 0.76759(9) 0.16355(4) 0.02028(15) Uani 1 1 d D . .
N2A N 0.3079(3) 0.7808(3) 0.10589(11) 0.0322(5) Uani 0.5043(16) 1 d PD A 1
SiA Si 0.34766(8) 0.80045(8) 0.02705(3) 0.02743(19) Uani 0.5043(16) 1 d PD A 1
C37A C 0.5395(3) 0.7049(4) 0.03535(13) 0.0442(7) Uani 0.5043(16) 1 d PD A 1
H37A H 0.5674 0.7539 0.0591 0.066 Uiso 0.5043(16) 1 calc PR A 1
H37B H 0.5934 0.6941 -0.0095 0.066 Uiso 0.5043(16) 1 calc PR A 1
H37C H 0.5590 0.6162 0.0609 0.066 Uiso 0.5043(16) 1 calc PR A 1
C38A C 0.3095(4) 0.9737(4) -0.01389(16) 0.0513(9) Uani 0.5043(16) 1 d PD A 1
H38A H 0.2069 1.0292 -0.0115 0.077 Uiso 0.5043(16) 1 calc PR A 1
H38B H 0.3509 0.9714 -0.0612 0.077 Uiso 0.5043(16) 1 calc PR A 1
H38C H 0.3505 1.0122 0.0093 0.077 Uiso 0.5043(16) 1 calc PR A 1
C39A C 0.2891(7) 0.7170(7) -0.0205(3) 0.0490(15) Uani 0.5043(16) 1 d PD A 1
H39A H 0.3104 0.6258 0.0021 0.074 Uiso 0.5043(16) 1 calc PR A 1
H39B H 0.3388 0.7126 -0.0663 0.074 Uiso 0.5043(16) 1 calc PR A 1
H39C H 0.1869 0.7685 -0.0224 0.074 Uiso 0.5043(16) 1 calc PR A 1
N2B N 0.2440(3) 0.8185(3) 0.10475(10) 0.0292(5) Uani 0.4957(16) 1 d PD A 2
SiB Si 0.26514(9) 0.83516(8) 0.02379(3) 0.0271(2) Uani 0.4957(16) 1 d PD A 2
C37B C 0.0873(3) 0.9783(4) 0.02189(15) 0.0517(9) Uani 0.4957(16) 1 d PD A 2
H37D H 0.0164 0.9486 0.0460 0.077 Uiso 0.4957(16) 1 calc PR A 2
H37E H 0.0682 1.0125 -0.0250 0.077 Uiso 0.4957(16) 1 calc PR A 2
H37F H 0.0828 1.0497 0.0436 0.077 Uiso 0.4957(16) 1 calc PR A 2
C38B C 0.4015(4) 0.8854(4) -0.02370(14) 0.0428(7) Uani 0.4957(16) 1 d PD A 2
H38D H 0.4001 0.9569 -0.0033 0.064 Uiso 0.4957(16) 1 calc PR A 2
H38E H 0.3819 0.9181 -0.0706 0.064 Uiso 0.4957(16) 1 calc PR A 2
H38F H 0.4948 0.8077 -0.0224 0.064 Uiso 0.4957(16) 1 calc PR A 2
C39B C 0.2723(10) 0.6935(8) -0.0102(4) 0.0538(18) Uani 0.4957(16) 1 d PD A 2
H39D H 0.2001 0.6674 0.0159 0.081 Uiso 0.4957(16) 1 calc PR A 2
H39E H 0.3661 0.6170 -0.0071 0.081 Uiso 0.4957(16) 1 calc PR A 2
H39F H 0.2544 0.7207 -0.0575 0.081 Uiso 0.4957(16) 1 calc PR A 2
C13 C 0.03243(9) 0.80325(8) 0.39052(4) 0.01291(13) Uani 1 1 d . . .
C1 C 0.30474(9) 0.73901(8) 0.39238(4) 0.01388(13) Uani 1 1 d . . .
C2 C 0.32246(9) 0.85076(9) 0.35540(4) 0.01534(14) Uani 1 1 d . A .
C12 C 0.17199(10) 0.50015(9) 0.46022(5) 0.01781(15) Uani 1 1 d . A .
H12 H 0.1149 0.5644 0.4903 0.021 Uiso 1 1 calc R . .
C6 C 0.37778(9) 0.67545(9) 0.44918(4) 0.01683(14) Uani 1 1 d . A .
H6 H 0.3682 0.5999 0.4752 0.020 Uiso 1 1 calc R . .
C7 C 0.22908(9) 0.54208(9) 0.39702(4) 0.01467(13) Uani 1 1 d . . .
C14 C -0.07024(9) 0.83343(9) 0.34827(4) 0.01425(13) Uani 1 1 d . . .
C8 C 0.31801(10) 0.44227(9) 0.35562(5) 0.01752(15) Uani 1 1 d . A .
C5 C 0.46380(10) 0.72033(10) 0.46834(5) 0.01893(16) Uani 1 1 d . . .
H5 H 0.5138 0.6740 0.5063 0.023 Uiso 1 1 calc R A .
C31 C -0.02865(11) 0.59167(10) 0.30890(6) 0.02248(17) Uani 1 1 d . . .
H31 H 0.0214 0.5487 0.3500 0.027 Uiso 1 1 calc R . .
C36 C -0.12345(11) 0.97487(10) 0.18885(5) 0.02366(19) Uani 1 1 d . . .
H36A H -0.0294 0.9628 0.1669 0.035 Uiso 1 1 calc R . .
H36B H -0.1493 1.0238 0.2275 0.035 Uiso 1 1 calc R . .
H36C H -0.1928 1.0261 0.1567 0.035 Uiso 1 1 calc R . .
C3 C 0.40524(10) 0.89875(10) 0.37587(5) 0.01916(15) Uani 1 1 d . . .
H3 H 0.4124 0.9765 0.3513 0.023 Uiso 1 1 calc R A .
B B 0.19565(10) 0.69751(9) 0.37107(5) 0.01355(14) Uani 1 1 d . A .
C18 C -0.01404(9) 0.87122(9) 0.44736(4) 0.01575(14) Uani 1 1 d . . .
H18 H 0.0512 0.8506 0.4780 0.019 Uiso 1 1 calc R . .
C17 C -0.15308(10) 0.96803(9) 0.46010(5) 0.01842(15) Uani 1 1 d . . .
H17 H -0.1805 1.0143 0.4982 0.022 Uiso 1 1 calc R . .
C9 C 0.34517(11) 0.30714(10) 0.37580(6) 0.02315(18) Uani 1 1 d . . .
H9 H 0.4061 0.2413 0.3471 0.028 Uiso 1 1 calc R A .
C4 C 0.47674(10) 0.83281(10) 0.43199(5) 0.01981(16) Uani 1 1 d . A .
H4 H 0.5341 0.8643 0.4455 0.024 Uiso 1 1 calc R . .
C22 C 0.06674(10) 1.06880(9) 0.29918(5) 0.02043(16) Uani 1 1 d . A .
H22 H -0.0074 1.0372 0.3175 0.025 Uiso 1 1 calc R . .
C15 C -0.21074(9) 0.92794(10) 0.36169(5) 0.01790(15) Uani 1 1 d . . .
H15 H -0.2782 0.9449 0.3330 0.021 Uiso 1 1 calc R . .
C16 C -0.25203(10) 0.99719(10) 0.41713(5) 0.01971(16) Uani 1 1 d . . .
H16 H -0.3467 1.0636 0.4256 0.024 Uiso 1 1 calc R . .
C34 C -0.12171(10) 0.83758(10) 0.21280(5) 0.02036(16) Uani 1 1 d . . .
H34 H -0.2184 0.8518 0.2349 0.024 Uiso 1 1 calc R . .
C11 C 0.19737(11) 0.36604(10) 0.47982(5) 0.02224(18) Uani 1 1 d . . .
H11 H 0.1556 0.3407 0.5224 0.027 Uiso 1 1 calc R A .
C28 C 0.55222(10) 0.50130(12) 0.28478(5) 0.0252(2) Uani 1 1 d . A .
C24 C 0.07303(13) 1.13807(11) 0.35407(6) 0.0274(2) Uani 1 1 d . . .
H24A H 0.1487 1.1661 0.3400 0.041 Uiso 1 1 calc R A .
H24B H 0.0920 1.0755 0.3959 0.041 Uiso 1 1 calc R . .
H24C H -0.0176 1.2172 0.3616 0.041 Uiso 1 1 calc R . .
C10 C 0.28339(12) 0.26982(10) 0.43737(6) 0.02450(19) Uani 1 1 d . A .
H10 H 0.2998 0.1789 0.4505 0.029 Uiso 1 1 calc R . .
C30 C 0.63944(12) 0.38384(14) 0.33460(6) 0.0328(2) Uani 1 1 d . . .
H30A H 0.6657 0.2987 0.3185 0.049 Uiso 1 1 calc R A .
H30B H 0.5831 0.3873 0.3789 0.049 Uiso 1 1 calc R . .
H30C H 0.7252 0.3904 0.3384 0.049 Uiso 1 1 calc R . .
C33 C -0.18444(13) 0.62582(13) 0.33297(7) 0.0307(2) Uani 1 1 d . . .
H33A H -0.2376 0.6591 0.2940 0.046 Uiso 1 1 calc R . .
H33B H -0.2235 0.6952 0.3630 0.046 Uiso 1 1 calc R . .
H33C H -0.1918 0.5450 0.3573 0.046 Uiso 1 1 calc R . .
C35 C -0.08557(14) 0.76195(12) 0.15248(6) 0.0294(2) Uani 1 1 d . . .
H35A H -0.1463 0.8204 0.1177 0.044 Uiso 1 1 calc R . .
H35B H -0.1010 0.6815 0.1669 0.044 Uiso 1 1 calc R . .
H35C H 0.0138 0.7355 0.1342 0.044 Uiso 1 1 calc R . .
C32 C 0.03651(14) 0.48360(12) 0.26130(7) 0.0324(2) Uani 1 1 d . . .
H32A H 0.0697 0.3943 0.2878 0.049 Uiso 1 1 calc R . .
H32B H 0.1164 0.4917 0.2316 0.049 Uiso 1 1 calc R . .
H32C H -0.0350 0.4958 0.2341 0.049 Uiso 1 1 calc R . .
C25 C 0.41381(13) 0.38501(11) 0.21787(6) 0.0311(2) Uani 1 1 d . A .
H25 H 0.3406 0.3516 0.2347 0.037 Uiso 1 1 calc R . .
C29 C 0.64007(12) 0.51174(15) 0.21667(6) 0.0359(3) Uani 1 1 d . . .
H29A H 0.7114 0.5383 0.2223 0.054 Uiso 1 1 calc R A .
H29B H 0.5777 0.5793 0.1844 0.054 Uiso 1 1 calc R . .
H29C H 0.6872 0.4244 0.1998 0.054 Uiso 1 1 calc R . .
C23 C 0.01490(14) 1.16815(12) 0.23593(7) 0.0320(2) Uani 1 1 d . . .
H23A H -0.0857 1.2291 0.2454 0.048 Uiso 1 1 calc R A .
H23B H 0.0281 1.1185 0.1992 0.048 Uiso 1 1 calc R . .
H23C H 0.0691 1.2204 0.2228 0.048 Uiso 1 1 calc R . .
C27 C 0.38805(16) 0.44984(13) 0.14546(6) 0.0390(3) Uani 1 1 d . . .
H27A H 0.4612 0.4789 0.1249 0.058 Uiso 1 1 calc R A .
H27B H 0.2948 0.5278 0.1454 0.058 Uiso 1 1 calc R . .
H27C H 0.3915 0.3844 0.1196 0.058 Uiso 1 1 calc R . .
C26 C 0.55687(17) 0.25859(14) 0.21788(8) 0.0460(4) Uani 1 1 d . . .
H26A H 0.5557 0.1945 0.1927 0.069 Uiso 1 1 calc R A .
H26B H 0.5734 0.2171 0.2644 0.069 Uiso 1 1 calc R . .
H26C H 0.6327 0.2836 0.1966 0.069 Uiso 1 1 calc R . .
C40 C 1.1321(14) 0.2908(8) 0.0553(4) 0.217(7) Uani 0.50 1 d PDU B -1
H40A H 1.2279 0.2486 0.0683 0.325 Uiso 0.50 1 calc PR B -1
H40B H 1.1359 0.2701 0.0105 0.325 Uiso 0.50 1 calc PR B -1
H40C H 1.0732 0.2561 0.0881 0.325 Uiso 0.50 1 calc PR B -1
C41 C 1.0691(7) 0.4416(8) 0.0540(5) 0.149(3) Uani 0.50 1 d PDU B -1
H41A H 1.1270 0.4759 0.0193 0.178 Uiso 0.50 1 calc PR B -1
H41B H 1.0749 0.4607 0.0981 0.178 Uiso 0.50 1 calc PR B -1
C42 C 0.9155(8) 0.5183(7) 0.0393(3) 0.112(2) Uani 0.50 1 d PDU B -1
H42A H 0.8863 0.4623 0.0207 0.134 Uiso 0.50 1 calc PR B -1
H42B H 0.8500 0.5527 0.0798 0.134 Uiso 0.50 1 calc PR B -1
C43 C 0.9247(13) 0.6315(10) -0.0131(4) 0.196(4) Uani 0.50 1 d PDU B -1
H43A H 0.8300 0.6911 -0.0277 0.235 Uiso 0.50 1 calc PR B -1
H43B H 0.9525 0.6854 0.0079 0.235 Uiso 0.50 1 calc PR B -1
C44 C 1.0280(10) 0.5822(9) -0.0734(3) 0.120(3) Uani 0.50 1 d PDU B -1
H44A H 1.0109 0.6566 -0.1102 0.180 Uiso 0.50 1 calc PR B -1
H44B H 1.0165 0.5107 -0.0875 0.180 Uiso 0.50 1 calc PR B -1
H44C H 1.1244 0.5468 -0.0622 0.180 Uiso 0.50 1 calc PR B -1

loop_
_atom_site_aniso_label
_atom_site_aniso_U_11
_atom_site_aniso_U_22
_atom_site_aniso_U_33
_atom_site_aniso_U_23
_atom_site_aniso_U_13
_atom_site_aniso_U_12
Fe 0.01264(5) 0.01315(5) 0.01245(5) -0.00226(4) -0.00204(4) -0.00211(4)
P3 0.01350(9) 0.01345(9) 0.01584(9) -0.00356(7) -0.00371(7) -0.00298(7)
P1 0.01411(9) 0.01403(9) 0.01506(9) 0.00061(7) -0.00218(7) -0.00491(7)
C19A 0.0213(8) 0.0201(11) 0.0192(10) 0.0000(7) -0.0007(7) -0.0115(7)
C21A 0.0369(10) 0.0309(9) 0.0308(9) 0.0005(7) -0.0011(7) -0.0249(8)
C20A 0.0184(8) 0.0325(11) 0.0306(10) -0.0016(8) 0.0025(7) -0.0122(7)
C19B 0.0172(13) 0.0162(16) 0.0188(17) -0.0006(11) -0.0009(11) -0.0073(11)
C21B 0.0195(14) 0.0310(18) 0.0331(19) 0.0017(14) 0.0056(13) -0.0085(12)
C20B 0.0369(17) 0.0439(19) 0.0228(13) 0.0138(12) -0.0054(11) -0.0254(15)
P2 0.01553(10) 0.01638(10) 0.01624(9) -0.00438(8) -0.00332(7) 0.00128(8)
N1 0.0238(4) 0.0202(4) 0.0157(3) -0.0029(3) -0.0018(3) -0.0089(3)
N2A 0.0375(13) 0.0363(13) 0.0183(8) -0.0003(8) 0.0002(9) -0.0155(11)
SiA 0.0230(4) 0.0402(4) 0.0142(2) -0.0028(2) -0.0003(2) -0.0110(3)
C37A 0.0264(11) 0.069(2) 0.0253(11) -0.0116(12) -0.0001(9) -0.0109(12)
C38A 0.057(2) 0.064(2) 0.0342(14) 0.0197(14) -0.0109(13) -0.0362(19)
C39A 0.0377(18) 0.065(4) 0.040(3) -0.026(3) -0.0044(18) -0.012(2)
N2B 0.0229(9) 0.0323(11) 0.0152(7) 0.0024(7) -0.0003(7) -0.0010(8)
SiB 0.0303(5) 0.0343(4) 0.0153(2) -0.0014(2) 0.0018(2) -0.0157(3)
C37B 0.0357(14) 0.064(2) 0.0284(12) 0.0069(13) -0.0010(10) -0.0065(14)
C38B 0.0461(17) 0.058(2) 0.0261(11) 0.0050(12) 0.0003(11) -0.0310(16)
C39B 0.088(5) 0.064(3) 0.0278(18) -0.0163(17) 0.0069(19) -0.050(3)
C13 0.0130(3) 0.0111(3) 0.0143(3) -0.0013(2) -0.0018(2) -0.0051(3)
C1 0.0113(3) 0.0134(3) 0.0147(3) -0.0016(2) -0.0019(2) -0.0036(3)
C2 0.0136(3) 0.0143(3) 0.0169(3) -0.0015(3) -0.0024(3) -0.0053(3)
C12 0.0159(3) 0.0170(4) 0.0196(4) 0.0020(3) -0.0044(3) -0.0074(3)
C6 0.0158(3) 0.0168(4) 0.0169(3) 0.0000(3) -0.0048(3) -0.0062(3)
C7 0.0134(3) 0.0127(3) 0.0170(3) -0.0008(3) -0.0047(3) -0.0044(3)
C14 0.0121(3) 0.0139(3) 0.0154(3) -0.0028(3) -0.0017(2) -0.0043(3)
C8 0.0172(4) 0.0124(3) 0.0200(4) -0.0019(3) -0.0063(3) -0.0027(3)
C5 0.0156(3) 0.0213(4) 0.0190(4) -0.0025(3) -0.0053(3) -0.0063(3)
C31 0.0238(4) 0.0185(4) 0.0278(4) -0.0028(3) -0.0076(4) -0.0100(3)
C36 0.0220(4) 0.0176(4) 0.0230(4) -0.0032(3) -0.0083(3) 0.0004(3)
C3 0.0185(4) 0.0189(4) 0.0224(4) -0.0017(3) -0.0038(3) -0.0101(3)
B 0.0129(3) 0.0122(3) 0.0138(3) -0.0013(3) -0.0023(3) -0.0040(3)
C18 0.0149(3) 0.0158(3) 0.0159(3) -0.0041(3) -0.0013(3) -0.0057(3)
C17 0.0169(4) 0.0176(4) 0.0192(4) -0.0067(3) 0.0007(3) -0.0058(3)
C9 0.0251(4) 0.0125(4) 0.0299(5) -0.0025(3) -0.0111(4) -0.0039(3)
C4 0.0163(4) 0.0234(4) 0.0224(4) -0.0049(3) -0.0036(3) -0.0097(3)
C22 0.0168(4) 0.0130(3) 0.0268(4) 0.0010(3) -0.0021(3) -0.0044(3)
C15 0.0120(3) 0.0189(4) 0.0198(4) -0.0044(3) -0.0019(3) -0.0037(3)
C16 0.0141(3) 0.0187(4) 0.0222(4) -0.0063(3) 0.0001(3) -0.0034(3)
C34 0.0172(4) 0.0212(4) 0.0198(4) -0.0051(3) -0.0064(3) -0.0036(3)
C11 0.0210(4) 0.0197(4) 0.0271(4) 0.0065(3) -0.0089(3) -0.0114(3)
C28 0.0145(4) 0.0292(5) 0.0207(4) -0.0020(4) -0.0027(3) -0.0009(3)
C24 0.0296(5) 0.0172(4) 0.0273(5) -0.0049(3) -0.0008(4) -0.0039(4)
C10 0.0264(5) 0.0153(4) 0.0343(5) 0.0042(3) -0.0137(4) -0.0105(4)
C30 0.0208(5) 0.0366(6) 0.0305(5) 0.0017(5) -0.0100(4) -0.0039(4)
C33 0.0292(5) 0.0333(6) 0.0377(6) -0.0071(5) -0.0023(4) -0.0203(5)
C35 0.0343(6) 0.0282(5) 0.0252(5) -0.0083(4) -0.0123(4) -0.0080(4)
C32 0.0348(6) 0.0193(5) 0.0455(7) -0.0099(4) -0.0087(5) -0.0101(4)
C25 0.0335(5) 0.0193(4) 0.0257(5) -0.0110(4) -0.0096(4) 0.0059(4)
C29 0.0184(4) 0.0473(7) 0.0254(5) -0.0031(5) 0.0015(4) -0.0030(5)
C23 0.0292(5) 0.0207(5) 0.0414(6) 0.0084(4) -0.0155(5) -0.0078(4)
C27 0.0481(7) 0.0290(6) 0.0240(5) -0.0120(4) -0.0107(5) 0.0018(5)
C26 0.0436(7) 0.0275(6) 0.0393(7) -0.0175(5) -0.0117(6) 0.0147(5)
C40 0.304(14) 0.137(6) 0.074(5) 0.045(5) 0.023(7) -0.029(8)
C41 0.105(5) 0.188(6) 0.208(8) -0.162(6) 0.042(5) -0.080(5)
C42 0.167(6) 0.122(5) 0.069(3) -0.042(3) -0.019(4) -0.069(5)
C43 0.328(14) 0.232(10) 0.125(7) -0.066(6) -0.001(7) -0.198(10)
C44 0.181(8) 0.122(6) 0.078(4) -0.005(4) -0.047(4) -0.077(6)

loop_
_atom_type_symbol
_atom_type_description
_atom_type_scat_dispersion_real
_atom_type_scat_dispersion_imag
_atom_type_scat_source
C C 0.0033 0.0016 'International Tables Vol C Tables 4.2.6.8 and 6.1.1.4'
H H 0.0000 0.0000 'International Tables Vol C Tables 4.2.6.8 and 6.1.1.4'
B B 0.0013 0.0007 'International Tables Vol C Tables 4.2.6.8 and 6.1.1.4'
N N 0.0061 0.0033 'International Tables Vol C Tables 4.2.6.8 and 6.1.1.4'
Si Si 0.0817 0.0704 'International Tables Vol C Tables 4.2.6.8 and 6.1.1.4'
P P 0.1023 0.0942 'International Tables Vol C Tables 4.2.6.8 and 6.1.1.4'
Fe Fe 0.3463 0.8444 'International Tables Vol C Tables 4.2.6.8 and 6.1.1.4'

loop_
_geom_angle_atom_site_label_1
_geom_angle_atom_site_label_2
_geom_angle_atom_site_label_3
_geom_angle
N1 Fe P2 106.49(3)
N1 Fe P3 107.63(3)
P2 Fe P3 105.194(11)
N1 Fe P1 99.01(3)
P2 Fe P1 125.704(11)
P3 Fe P1 111.477(10)
N1 Fe B 174.00(4)
P2 Fe B 76.51(2)
P3 Fe B 76.15(2)
P1 Fe B 75.13(2)
C14 P3 C34 105.03(4)
C14 P3 C31 100.27(5)
C34 P3 C31 103.52(5)
C14 P3 Fe 104.49(3)
C34 P3 Fe 116.86(4)
C31 P3 Fe 124.00(3)
C2 P1 C19A 108.81(10)
C2 P1 C22 106.36(4)
C19A P1 C22 106.43(11)
C2 P1 C19B 100.16(15)
C19A P1 C19B 12.27(11)
C22 P1 C19B 101.49(16)
C2 P1 Fe 105.95(3)
C19A P1 Fe 108.23(9)
C22 P1 Fe 120.66(3)
C19B P1 Fe 119.78(13)
C20A C19A C21A 109.2(2)
C20A C19A P1 110.7(2)
C21A C19A P1 117.77(19)
C21B C19B C20B 107.2(4)
C21B C19B P1 108.7(3)
C20B C19B P1 113.4(3)
C8 P2 C25 103.25(5)
C8 P2 C28 105.31(5)
C25 P2 C28 108.12(5)
C8 P2 Fe 110.69(3)
C25 P2 Fe 120.25(4)
C28 P2 Fe 108.22(4)
N2B N1 N2A 29.34(13)
N2B N1 Fe 166.05(13)
N2A N1 Fe 162.33(15)
N1 N2A SiA 166.6(2)
N2A SiA C39A 114.6(2)
N2A SiA C38A 117.01(16)
C39A SiA C38A 111.1(2)
N2A SiA C37A 91.66(14)
C39A SiA C37A 111.8(2)
C38A SiA C37A 108.98(17)
N1 N2B SiB 161.3(2)
N2B SiB C39B 113.1(2)
N2B SiB C37B 90.29(13)
C39B SiB C37B 110.4(3)
N2B SiB C38B 119.83(14)
C39B SiB C38B 110.5(3)
C37B SiB C38B 110.87(17)
C18 C13 C14 116.71(7)
C18 C13 B 123.42(7)
C14 C13 B 119.85(7)
C6 C1 C2 116.94(8)
C6 C1 B 123.66(8)
C2 C1 B 119.26(7)
C3 C2 C1 121.34(8)
C3 C2 P1 126.30(7)
C1 C2 P1 112.31(6)
C11 C12 C7 121.52(9)
C5 C6 C1 121.78(9)
C8 C7 C12 117.03(8)
C8 C7 B 120.05(8)
C12 C7 B 122.92(8)
C15 C14 C13 121.69(8)
C15 C14 P3 126.33(7)
C13 C14 P3 111.94(6)
C7 C8 C9 121.36(9)
C7 C8 P2 112.39(7)
C9 C8 P2 126.09(8)
C4 C5 C6 120.16(8)
C33 C31 C32 111.13(9)
C33 C31 P3 114.22(8)
C32 C31 P3 113.86(8)
C4 C3 C2 120.10(9)
C1 B C7 112.97(7)
C1 B C13 111.73(7)
C7 B C13 113.76(7)
C1 B Fe 105.01(5)
C7 B Fe 109.05(5)
C13 B Fe 103.46(5)
C17 C18 C13 121.87(8)
C18 C17 C16 120.26(8)
C10 C9 C8 120.20(9)
C3 C4 C5 119.62(9)
C24 C22 C23 111.63(9)
C24 C22 P1 114.09(7)
C23 C22 P1 112.51(8)
C16 C15 C14 120.09(8)
C15 C16 C17 119.32(8)
C36 C34 C35 109.86(9)
C36 C34 P3 109.92(7)
C35 C34 P3 111.78(7)
C10 C11 C12 120.24(10)
C30 C28 C29 112.12(9)
C30 C28 P2 115.72(9)
C29 C28 P2 111.85(8)
C9 C10 C11 119.59(9)
C27 C25 C26 109.53(10)
C27 C25 P2 112.09(8)
C26 C25 P2 117.73(9)
C40 C41 C42 114.5(7)
C43 C42 C41 99.9(7)
C44 C43 C42 113.0(8)

loop_
_geom_bond_atom_site_label_1
_geom_bond_atom_site_label_2
_geom_bond_distance
Fe N1 1.6960(8)
Fe P2 2.2783(3)
Fe P3 2.2820(3)
Fe P1 2.3425(3)
Fe B 2.4350(9)
P3 C14 1.8173(9)
P3 C34 1.8590(9)
P3 C31 1.8667(11)
P1 C2 1.8223(9)
P1 C19A 1.847(3)
P1 C22 1.8723(10)
P1 C19B 1.926(5)
C19A C20A 1.524(4)
C19A C21A 1.533(3)
C19B C21B 1.533(6)
C19B C20B 1.536(6)
P2 C8 1.8165(10)
P2 C25 1.8754(11)
P2 C28 1.8787(11)
N1 N2B 1.222(2)
N1 N2A 1.227(2)
N2A SiA 1.579(2)
SiA C39A 1.850(6)
SiA C38A 1.855(3)
SiA C37A 1.856(3)
N2B SiB 1.608(2)
SiB C39B 1.844(7)
SiB C37B 1.845(3)
SiB C38B 1.846(3)
C13 C18 1.4041(12)
C13 C14 1.4112(12)
C13 B 1.6226(12)
C1 C6 1.4057(12)
C1 C2 1.4108(12)
C1 B 1.6124(13)
C2 C3 1.4016(13)
C12 C11 1.3984(14)
C12 C7 1.4056(13)
C6 C5 1.3931(13)
C7 C8 1.4045(12)
C7 B 1.6186(13)
C14 C15 1.3975(12)
C8 C9 1.4058(13)
C5 C4 1.3912(14)
C31 C33 1.5324(16)
C31 C32 1.5355(16)
C36 C34 1.5266(15)
C3 C4 1.3889(14)
C18 C17 1.3931(12)
C17 C16 1.3934(14)
C9 C10 1.3837(16)
C22 C24 1.5250(16)
C22 C23 1.5341(15)
C15 C16 1.3922(13)
C34 C35 1.5299(14)
C11 C10 1.3881(16)
C28 C30 1.5323(16)
C28 C29 1.5354(16)
C25 C27 1.5273(17)
C25 C26 1.5379(16)
C40 C41 1.514(8)
C41 C42 1.526(7)
C42 C43 1.522(8)
C43 C44 1.491(8)
